data_7704131
loop_
_publ_author_name
'Dembowski, Mateusz'
'Prange, Micah P.'
'Pouvreau, Maxime'
'Graham, Trent R.'
'Bowden, Mark E.'
'N'Diaye, Alpha'
'Schenter, Gregory K.'
'Clark, Sue B.'
'Clark, Aurora E.'
'Rosso, Kevin M.'
'Pearce, Carolyn I.'

_publ_section_title
;
 Inference of principal species in caustic aluminate solutions through
 solid-state spectroscopic characterization.
;
_journal_issue 18
_journal_name_full 'Dalton transactions (Cambridge, England : 2003)'
_journal_page_first 5869
_journal_page_last 5880
_journal_paper_doi 10.1039/d0dt00229a
_journal_volume 49
_journal_year 2020
_chemical_formula_moiety K2Al2O7H6
_chemical_formula_sum 'Al2 H6 K2 O7'
_chemical_formula_weight 250.21
_space_group_crystal_system orthorhombic
_space_group_IT_number 41
_space_group_name_Hall 'A 2 -2ab'
_space_group_name_H-M_alt 'A e a 2'
_atom_sites_solution_hydrogens difmap
_audit_creation_method SHELXL-2016/6
_audit_update_record
;
2020-01-20 deposited with the CCDC.	2020-04-08 downloaded from the CCDC.
;
_cell_angle_alpha 90
_cell_angle_beta 90
_cell_angle_gamma 90
_cell_formula_units_Z 4
_cell_length_a 10.1605(12)
_cell_length_b 7.5416(8)
_cell_length_c 9.9990(12)
_cell_measurement_reflns_used 2593
_cell_measurement_temperature 110(2)
_cell_measurement_theta_max 26.77
_cell_measurement_theta_min 3.10
_cell_volume 766.19(15)
_computing_cell_refinement 'Bruker SAINT'
_computing_data_collection 'Bruker APEX2'
_computing_data_reduction 'Bruker SAINT'
_computing_molecular_graphics 'Bruker SHELXTL'
_computing_publication_material 'Bruker SHELXTL'
_computing_structure_refinement 'SHELXL-2016/6 (Sheldrick, 2016)'
_computing_structure_solution 'SHELXS-97 (Sheldrick, 2008)'
_diffrn_ambient_temperature 110(2)
_diffrn_measured_fraction_theta_full 1.000
_diffrn_measured_fraction_theta_max 0.998
_diffrn_measurement_device_type 'Bruker APEX-II CCD'
_diffrn_measurement_method '\f and \w scans'
_diffrn_radiation_type AgK\a
_diffrn_radiation_wavelength 0.56086
_diffrn_reflns_av_R_equivalents 0.0852
_diffrn_reflns_av_unetI/netI 0.0523
_diffrn_reflns_Laue_measured_fraction_full 1.000
_diffrn_reflns_Laue_measured_fraction_max 0.998
_diffrn_reflns_limit_h_max 16
_diffrn_reflns_limit_h_min -16
_diffrn_reflns_limit_k_max 12
_diffrn_reflns_limit_k_min -12
_diffrn_reflns_limit_l_max 16
_diffrn_reflns_limit_l_min -16
_diffrn_reflns_number 9194
_diffrn_reflns_point_group_measured_fraction_full 1.000
_diffrn_reflns_point_group_measured_fraction_max 0.995
_diffrn_reflns_theta_full 19.665
_diffrn_reflns_theta_max 26.939
_diffrn_reflns_theta_min 3.103
_exptl_absorpt_coefficient_mu 0.745
_exptl_absorpt_correction_T_max 0.7455
_exptl_absorpt_correction_T_min 0.6633
_exptl_absorpt_correction_type multi-scan
_exptl_absorpt_process_details 'SADABS (Krause 2015)'
_exptl_crystal_colour colorless
_exptl_crystal_density_diffrn 2.169
_exptl_crystal_description blocky
_exptl_crystal_F_000 504
_exptl_crystal_size_max 0.04
_exptl_crystal_size_mid 0.03
_exptl_crystal_size_min 0.02
_refine_diff_density_max 0.463
_refine_diff_density_min -0.530
_refine_diff_density_rms 0.124
_refine_ls_abs_structure_details
;
 Flack x determined using 623 quotients [(I+)-(I-)]/[(I+)+(I-)]
 (Parsons, Flack and Wagner, Acta Cryst. B69 (2013) 249-259).
;
_refine_ls_abs_structure_Flack 0.00(6)
_refine_ls_extinction_method none
_refine_ls_goodness_of_fit_ref 1.122
_refine_ls_hydrogen_treatment refall
_refine_ls_matrix_type full
_refine_ls_number_parameters 63
_refine_ls_number_reflns 1687
_refine_ls_number_restraints 4
_refine_ls_restrained_S_all 1.122
_refine_ls_R_factor_all 0.0503
_refine_ls_R_factor_gt 0.0367
_refine_ls_shift/su_max 0.000
_refine_ls_shift/su_mean 0.000
_refine_ls_structure_factor_coef Fsqd
_refine_ls_weighting_details 'w=1/[\s^2^(Fo^2^)+(0.0241P)^2^] where P=(Fo^2^+2Fc^2^)/3'
_refine_ls_weighting_scheme calc
_refine_ls_wR_factor_gt 0.0642
_refine_ls_wR_factor_ref 0.0677
_reflns_Friedel_coverage 0.902
_reflns_Friedel_fraction_full 1.000
_reflns_Friedel_fraction_max 0.991
_reflns_number_gt 1478
_reflns_number_total 1687
_reflns_threshold_expression 'I > 2\s(I)'
_cod_data_source_file d0dt00229a2.cif
_cod_data_source_block K2Al2O8H6
_cod_depositor_comments 'Adding full bibliography for 7704131--7704133.cif.'
_cod_original_sg_symbol_Hall 'A 2 -2ac'
_cod_original_sg_symbol_H-M 'A b a 2'
_cod_database_code 7704131
_shelx_shelxl_version_number 2016/6
_shelx_space_group_comment
;
The symmetry employed for this shelxl refinement is uniquely defined
by the following loop, which should always be used as a source of
symmetry information in preference to the above space-group names.
They are only intended as comments.
;

loop_
_space_group_symop_operation_xyz
'x, y, z'
'-x, -y, z'
'x+1/2, -y+1/2, z'
'-x+1/2, y+1/2, z'
'x, y+1/2, z+1/2'
'-x, -y+1/2, z+1/2'
'x+1/2, -y+1, z+1/2'
'-x+1/2, y+1, z+1/2'

loop_
_atom_site_label
_atom_site_type_symbol
_atom_site_fract_x
_atom_site_fract_y
_atom_site_fract_z
_atom_site_U_iso_or_equiv
_atom_site_adp_type
_atom_site_occupancy
_atom_site_site_symmetry_order
_atom_site_calc_flag
_atom_site_refinement_flags_posn
_atom_site_refinement_flags_adp
_atom_site_refinement_flags_occupancy
_atom_site_disorder_assembly
_atom_site_disorder_group
K1 K 0.30153(6) 0.02766(8) 0.59783(6) 0.00989(12) Uani 1 1 d . . . . .
Al1 Al 0.49154(8) 0.20877(10) 0.86079(9) 0.00461(16) Uani 1 1 d . . . . .
O1 O 0.6432(2) 0.3220(2) 0.8575(3) 0.0091(4) Uani 1 1 d D . . . .
H1 H 0.718(3) 0.259(6) 0.827(6) 0.058(19) Uiso 1 1 d D . . . .
O2 O 0.3787(2) 0.3316(3) 0.7611(2) 0.0078(4) Uani 1 1 d D . . . .
H2 H 0.380(6) 0.446(3) 0.799(5) 0.054(18) Uiso 1 1 d D . . . .
O3 O 0.4299(2) 0.2183(3) 1.0253(2) 0.0103(4) Uani 1 1 d D . . . .
H3 H 0.469(7) 0.202(8) 1.111(4) 0.10(3) Uiso 1 1 d D . . . .
O4 O 0.500000 0.000000 0.7927(3) 0.0072(5) Uani 1 2 d S T P . .

loop_
_atom_site_aniso_label
_atom_site_aniso_U_11
_atom_site_aniso_U_22
_atom_site_aniso_U_33
_atom_site_aniso_U_23
_atom_site_aniso_U_13
_atom_site_aniso_U_12
K1 0.0100(2) 0.0108(2) 0.0089(2) 0.0011(3) 0.0005(3) 0.0012(2)
Al1 0.0050(4) 0.0042(3) 0.0047(4) -0.0005(4) -0.0006(4) 0.0001(3)
O1 0.0046(9) 0.0080(8) 0.0149(10) -0.0023(10) -0.0013(10) -0.0007(6)
O2 0.0069(10) 0.0071(9) 0.0094(10) 0.0005(7) -0.0027(8) 0.0008(7)
O3 0.0115(11) 0.0132(10) 0.0062(9) -0.0011(8) 0.0008(8) 0.0018(8)
O4 0.0109(14) 0.0028(12) 0.0078(12) 0.000 0.000 0.0003(10)

loop_
_atom_type_symbol
_atom_type_description
_atom_type_scat_dispersion_real
_atom_type_scat_dispersion_imag
_atom_type_scat_source
O O 0.0056 0.0036 'International Tables Vol C Tables 4.2.6.8 and 6.1.1.4'
H H 0.0000 0.0000 'International Tables Vol C Tables 4.2.6.8 and 6.1.1.4'
Al Al 0.0406 0.0313 'International Tables Vol C Tables 4.2.6.8 and 6.1.1.4'
K K 0.1399 0.1562 'International Tables Vol C Tables 4.2.6.8 and 6.1.1.4'

loop_
_geom_angle_atom_site_label_1
_geom_angle_atom_site_label_2
_geom_angle_atom_site_label_3
_geom_angle
_geom_angle_site_symmetry_1
_geom_angle_site_symmetry_3
_geom_angle_publ_flag
O1 K1 O3 91.30(7) 6_654 5_544 ?
O1 K1 O4 119.71(7) 6_654 . ?
O3 K1 O4 77.35(6) 5_544 . ?
O1 K1 O3 74.64(7) 6_654 8_544 ?
O3 K1 O3 138.32(8) 5_544 8_544 ?
O4 K1 O3 143.66(6) . 8_544 ?
O1 K1 O2 148.45(7) 6_654 4_545 ?
O3 K1 O2 90.88(7) 5_544 4_545 ?
O4 K1 O2 91.44(6) . 4_545 ?
O3 K1 O2 82.99(7) 8_544 4_545 ?
O1 K1 O2 96.40(7) 6_654 . ?
O3 K1 O2 132.91(7) 5_544 . ?
O4 K1 O2 58.56(5) . . ?
O3 K1 O2 88.16(6) 8_544 . ?
O2 K1 O2 104.94(8) 4_545 . ?
O1 K1 O1 131.44(7) 6_654 3_455 ?
O3 K1 O1 137.25(6) 5_544 3_455 ?
O4 K1 O1 80.09(6) . 3_455 ?
O3 K1 O1 67.65(6) 8_544 3_455 ?
O2 K1 O1 53.83(5) 4_545 3_455 ?
O2 K1 O1 54.13(6) . 3_455 ?
O1 K1 O3 53.98(6) 6_654 6_654 ?
O3 K1 O3 92.34(7) 5_544 6_654 ?
O4 K1 O3 67.38(5) . 6_654 ?
O3 K1 O3 108.82(4) 8_544 6_654 ?
O2 K1 O3 157.24(7) 4_545 6_654 ?
O2 K1 O3 57.56(6) . 6_654 ?
O1 K1 O3 111.64(6) 3_455 6_654 ?
O1 K1 Al1 112.55(5) 6_654 . ?
O3 K1 Al1 105.24(6) 5_544 . ?
O4 K1 Al1 28.59(2) . . ?
O3 K1 Al1 116.41(5) 8_544 . ?
O2 K1 Al1 97.15(5) 4_545 . ?
O2 K1 Al1 30.10(5) . . ?
O1 K1 Al1 62.79(4) 3_455 . ?
O3 K1 Al1 60.30(4) 6_654 . ?
O1 K1 Al1 25.98(5) 6_654 6_654 ?
O3 K1 Al1 90.98(5) 5_544 6_654 ?
O4 K1 Al1 94.32(4) . 6_654 ?
O3 K1 Al1 91.98(5) 8_544 6_654 ?
O2 K1 Al1 174.21(5) 4_545 6_654 ?
O2 K1 Al1 77.67(5) . 6_654 ?
O1 K1 Al1 126.70(4) 3_455 6_654 ?
O3 K1 Al1 28.04(4) 6_654 6_654 ?
Al1 K1 Al1 87.650(16) . 6_654 ?
O1 K1 Al1 133.78(5) 6_654 2_655 ?
O3 K1 Al1 61.74(5) 5_544 2_655 ?
O4 K1 Al1 24.664(17) . 2_655 ?
O3 K1 Al1 150.12(5) 8_544 2_655 ?
O2 K1 Al1 73.60(5) 4_545 2_655 ?
O2 K1 Al1 80.40(5) . 2_655 ?
O1 K1 Al1 83.42(4) 3_455 2_655 ?
O3 K1 Al1 88.17(4) 6_654 2_655 ?
Al1 K1 Al1 50.68(3) . 2_655 ?
Al1 K1 Al1 112.08(3) 6_654 2_655 ?
O1 K1 Al1 67.44(5) 6_654 5_544 ?
O3 K1 Al1 23.91(5) 5_544 5_544 ?
O4 K1 Al1 91.16(4) . 5_544 ?
O3 K1 Al1 124.50(5) 8_544 5_544 ?
O2 K1 Al1 110.21(5) 4_545 5_544 ?
O2 K1 Al1 133.83(5) . 5_544 ?
O1 K1 Al1 161.07(4) 3_455 5_544 ?
O3 K1 Al1 79.68(4) 6_654 5_544 ?
Al1 K1 Al1 114.89(3) . 5_544 ?
Al1 K1 Al1 70.33(3) 6_654 5_544 ?
Al1 K1 Al1 81.793(14) 2_655 5_544 ?
O4 Al1 O1 113.15(9) . . ?
O4 Al1 O3 115.17(12) . . ?
O1 Al1 O3 107.97(13) . . ?
O4 Al1 O2 106.69(11) . . ?
O1 Al1 O2 107.52(11) . . ?
O3 Al1 O2 105.83(11) . . ?
O4 Al1 K1 51.57(7) . . ?
O1 Al1 K1 130.60(10) . . ?
O3 Al1 K1 121.06(8) . . ?
O2 Al1 K1 55.44(7) . . ?
O4 Al1 K1 135.26(6) . 6_655 ?
O1 Al1 K1 42.49(9) . 6_655 ?
O3 Al1 K1 65.57(8) . 6_655 ?
O2 Al1 K1 116.14(8) . 6_655 ?
K1 Al1 K1 169.51(3) . 6_655 ?
O4 Al1 K1 43.08(6) . 2_655 ?
O1 Al1 K1 74.41(8) . 2_655 ?
O3 Al1 K1 149.28(8) . 2_655 ?
O2 Al1 K1 102.29(8) . 2_655 ?
K1 Al1 K1 66.88(3) . 2_655 ?
K1 Al1 K1 112.08(3) 6_655 2_655 ?
O4 Al1 K1 146.44(6) . 5 ?
O1 Al1 K1 98.38(8) . 5 ?
O3 Al1 K1 39.60(7) . 5 ?
O2 Al1 K1 72.51(8) . 5 ?
K1 Al1 K1 114.89(3) . 5 ?
K1 Al1 K1 64.17(2) 6_655 5 ?
K1 Al1 K1 169.71(3) 2_655 5 ?
Al1 O1 K1 111.53(12) . 6_655 ?
Al1 O1 K1 127.98(12) . 3 ?
K1 O1 K1 117.22(7) 6_655 3 ?
Al1 O2 K1 179.30(13) . 4 ?
Al1 O2 K1 94.46(9) . . ?
K1 O2 K1 85.12(6) 4 . ?
Al1 O3 K1 116.49(11) . 5 ?
Al1 O3 K1 120.69(11) . 8_545 ?
K1 O3 K1 88.26(6) 5 8_545 ?
Al1 O3 K1 86.39(9) . 6_655 ?
K1 O3 K1 81.25(6) 5 6_655 ?
K1 O3 K1 152.75(9) 8_545 6_655 ?
Al1 O4 Al1 133.26(19) . 2_655 ?
Al1 O4 K1 112.25(6) . 2_655 ?
Al1 O4 K1 99.84(6) 2_655 2_655 ?
Al1 O4 K1 99.84(6) . . ?
Al1 O4 K1 112.25(6) 2_655 . ?
K1 O4 K1 92.28(10) 2_655 . ?

loop_
_geom_bond_atom_site_label_1
_geom_bond_atom_site_label_2
_geom_bond_distance
_geom_bond_site_symmetry_2
_geom_bond_publ_flag
K1 O1 2.716(3) 6_654 ?
K1 O3 2.770(2) 5_544 ?
K1 O4 2.812(2) . ?
K1 O3 2.850(2) 8_544 ?
K1 O2 2.865(2) 4_545 ?
K1 O2 2.921(2) . ?
K1 O1 3.259(3) 3_455 ?
K1 O3 3.412(2) 6_654 ?
K1 Al1 3.5365(11) . ?
K1 Al1 3.7402(11) 6_654 ?
K1 Al1 3.8097(11) 2_655 ?
K1 Al1 3.8895(11) 5_544 ?
Al1 O4 1.7177(15) . ?
Al1 O1 1.761(2) . ?
Al1 O3 1.762(3) . ?
Al1 O2 1.779(2) . ?
